data_7160964
loop_
_publ_author_name
'Tkachenko, Ilya M.'
'Nezamutdinova, Kamila R.'
'Gladarenko, Vladislav A.'
'Aksenov, Nicolai A.'
'Klimochkin, Yuri N.'

_publ_section_title
;
 Acid-induced rearrangements of polycyclic &#x3b2;-hydroxy acids and their
 esters.
;
_journal_issue 8
_journal_name_full 'Organic &amp; biomolecular chemistry'
_journal_page_first 1620
_journal_page_last 1633
_journal_paper_doi 10.1039/d5ob02012c
_journal_volume 24
_journal_year 2026
_chemical_formula_moiety 'C12 H18 O2'
_chemical_formula_sum 'C12 H18 O2'
_chemical_formula_weight 194.26
_chemical_name_systematic '2-(1,5,5-trimethylbicyclo[2.2.1]heptan-2-ylidene)acetic acid'
_space_group_crystal_system monoclinic
_space_group_IT_number 15
_space_group_name_Hall '-C 2yc'
_space_group_name_H-M_alt 'C 1 2/c 1'
_atom_sites_solution_hydrogens mixed
_atom_sites_solution_primary dual
_audit_creation_date 2025-03-01
_audit_creation_method
;
Olex2 1.5
(compiled 2024.02.16 svn.r378c4104 for OlexSys, GUI svn.r6928)
;
_audit_update_record
;
2025-03-01 deposited with the CCDC.	2026-01-30 downloaded from the CCDC.
;
_cell_angle_alpha 90
_cell_angle_beta 98.3898(13)
_cell_angle_gamma 90
_cell_formula_units_Z 8
_cell_length_a 22.7467(3)
_cell_length_b 7.33436(11)
_cell_length_c 13.43652(16)
_cell_measurement_reflns_used 9885
_cell_measurement_temperature 100.01(11)
_cell_measurement_theta_max 75.5600
_cell_measurement_theta_min 6.3490
_cell_volume 2217.66(5)
_computing_cell_refinement 'CrysAlisPro 1.171.43.90 (Rigaku OD, 2023)'
_computing_data_collection 'CrysAlisPro system (CCD 43.90 64-bit (release 15-09-2023))'
_computing_data_reduction 'CrysAlisPro 1.171.43.90 (Rigaku OD, 2023)'
_computing_molecular_graphics 'Olex2 1.5 (Dolomanov et al., 2009)'
_computing_publication_material 'Olex2 1.5 (Dolomanov et al., 2009)'
_computing_structure_refinement 'SHELXL 2018/3 (Sheldrick, 2015)'
_computing_structure_solution 'SHELXT  (Sheldrick, 2015)'
_diffrn_ambient_environment N~2~
_diffrn_ambient_temperature 100.01(11)
_diffrn_detector 'CCD plate'
_diffrn_detector_area_resol_mean 5.2529
_diffrn_detector_type AtlasS2
_diffrn_measured_fraction_theta_full 1.000
_diffrn_measured_fraction_theta_max 0.999
_diffrn_measurement_details
;
List of Runs (angles in degrees, time in seconds):

  # Type    Start    End  Width  t~exp~   \w     \q     \k     \f   Frames
#--------------------------------------------------------------------------
  1  \w    -82.00  14.00   1.00    1.00    --  -41.35 104.00  14.00   96
  2  \w      7.00  84.00   1.00    1.00    --   41.35-104.00 -86.00   77
  3  \w     34.00 108.00   1.00    2.50    --  112.00-104.00 -86.00   74
  4  \w    104.00 178.00   1.00    2.50    --  112.00 104.00  14.00   74
  5  \w    -33.00  66.00   1.00    1.00    --   41.35 -38.00 150.00   99
  6  \w      6.00  32.00   1.00    1.00    --   41.35  85.00-130.41   26
  7  \w      7.00  33.00   1.00    1.00    --   41.35  84.00 -99.73   26
  8  \w      7.00  34.00   1.00    1.00    --   41.35  83.00-176.51   27
  9  \w     27.00  95.00   1.00    1.00    --   41.35-125.00 120.00   68
 10  \w     83.00 178.00   1.00    2.50    --  112.00  61.00  60.00   95
 11  \w    104.00 178.00   1.00    2.50    --  112.00 111.00 150.00   74
 12  \w     40.00 141.00   1.00    2.50    --  112.00 -61.00-120.00  101
 13  \w     31.00 159.00   1.00    2.50    --  112.00 -17.00 -14.15  128
 14  \w     39.00 109.00   1.00    2.50    --  112.00-111.00 150.00   70
 15  \w    103.00 178.00   1.00    2.50    --  112.00  77.00  30.00   75
 16  \w     83.00 178.00   1.00    2.50    --  112.00  61.00  60.00   95
 17  \w     40.00 141.00   1.00    2.50    --  112.00 -61.00-120.00  101
 18  \w    104.00 178.00   1.00    2.50    --  112.00 111.00  90.00   74
 19  \w    103.00 178.00   1.00    2.50    --  112.00  77.00-120.00   75
 20  \w     33.00 146.00   1.00    2.50    --  112.00 -82.00 175.22  113
 21  \w     33.00 146.00   1.00    2.50    --  112.00 -82.00 175.22  113
 22  \w     61.00 146.00   1.00    2.50    --  112.00 178.00  90.00   85
 23  \w     36.00 145.00   1.00    2.50    --  112.00 -77.00 -90.00  109
 24  \w     84.00 178.00   1.00    2.50    --  112.00  30.00-120.00   94
 25  \w     39.00 109.00   1.00    2.50    --  112.00-111.00  60.00   70
 26  \w     31.00 159.00   1.00    2.50    --  112.00 -17.00 -14.15  128
 27  \w    103.00 178.00   1.00    2.50    --  112.00  77.00 -90.00   75
 28  \w     30.00  89.00   1.00    2.50    --  112.00 -95.00 -30.00   59
 29  \w     30.00 106.00   1.00    2.50    --  112.00 -95.00 150.00   76
 30  \w     30.00  89.00   1.00    2.50    --  112.00 -95.00 -30.00   59
;
_diffrn_measurement_device 'four-circle diffractometer'
_diffrn_measurement_device_type 'SuperNova, Dual, Cu at home/near, AtlasS2'
_diffrn_measurement_method '\w scans'
_diffrn_orient_matrix_type 'CrysAlisPro convention (1999,Acta A55,543-557)'
_diffrn_orient_matrix_UB_11 0.0418130000
_diffrn_orient_matrix_UB_12 0.1626496000
_diffrn_orient_matrix_UB_13 -0.0079784000
_diffrn_orient_matrix_UB_21 0.0538646000
_diffrn_orient_matrix_UB_22 -0.1201395000
_diffrn_orient_matrix_UB_23 0.0400633000
_diffrn_orient_matrix_UB_31 0.0061340000
_diffrn_orient_matrix_UB_32 -0.0563454000
_diffrn_orient_matrix_UB_33 -0.1085291000
_diffrn_radiation_monochromator mirror
_diffrn_radiation_probe x-ray
_diffrn_radiation_type 'Cu K\a'
_diffrn_radiation_wavelength 1.54184
_diffrn_reflns_av_R_equivalents 0.0378
_diffrn_reflns_av_unetI/netI 0.0211
_diffrn_reflns_Laue_measured_fraction_full 1.000
_diffrn_reflns_Laue_measured_fraction_max 0.999
_diffrn_reflns_limit_h_max 28
_diffrn_reflns_limit_h_min -28
_diffrn_reflns_limit_k_max 9
_diffrn_reflns_limit_k_min -9
_diffrn_reflns_limit_l_max 12
_diffrn_reflns_limit_l_min -16
_diffrn_reflns_number 16167
_diffrn_reflns_point_group_measured_fraction_full 1.000
_diffrn_reflns_point_group_measured_fraction_max 0.999
_diffrn_reflns_theta_full 67.684
_diffrn_reflns_theta_max 76.152
_diffrn_reflns_theta_min 3.929
_diffrn_source 'micro-focus sealed X-ray tube'
_diffrn_source_type 'SuperNova (Cu) X-ray Source'
_exptl_absorpt_coefficient_mu 0.613
_exptl_absorpt_correction_T_max 0.923
_exptl_absorpt_correction_T_min 0.835
_exptl_absorpt_correction_type analytical
_exptl_absorpt_process_details
;
CrysAlisPro 1.171.43.90 (Rigaku Oxford Diffraction, 2023)
Analytical numeric absorption correction using a multifaceted crystal
model based on expressions derived by R.C. Clark & J.S. Reid.
(Clark, R. C. & Reid, J. S. (1995). Acta Cryst. A51, 887-897)
Empirical absorption correction using spherical harmonics,
implemented in SCALE3 ABSPACK scaling algorithm.
;
_exptl_crystal_colour 'clear light colourless'
_exptl_crystal_colour_lustre clear
_exptl_crystal_colour_modifier light
_exptl_crystal_colour_primary colourless
_exptl_crystal_density_diffrn 1.164
_exptl_crystal_description prism
_exptl_crystal_F_000 848
_exptl_crystal_recrystallization_method 'by slow evaporation of EtOAc solution'
_exptl_crystal_size_max 0.37
_exptl_crystal_size_mid 0.32
_exptl_crystal_size_min 0.15
_refine_diff_density_max 0.255
_refine_diff_density_min -0.247
_refine_diff_density_rms 0.043
_refine_ls_extinction_method none
_refine_ls_goodness_of_fit_ref 1.071
_refine_ls_hydrogen_treatment mixed
_refine_ls_matrix_type full
_refine_ls_number_parameters 209
_refine_ls_number_reflns 2309
_refine_ls_number_restraints 0
_refine_ls_restrained_S_all 1.071
_refine_ls_R_factor_all 0.0498
_refine_ls_R_factor_gt 0.0484
_refine_ls_shift/su_max 0.000
_refine_ls_shift/su_mean 0.000
_refine_ls_structure_factor_coef Fsqd
_refine_ls_weighting_details 'w=1/[\s^2^(Fo^2^)+(0.0772P)^2^+1.1135P] where P=(Fo^2^+2Fc^2^)/3'
_refine_ls_weighting_scheme calc
_refine_ls_wR_factor_gt 0.1333
_refine_ls_wR_factor_ref 0.1350
_reflns_Friedel_coverage 0.000
_reflns_number_gt 2215
_reflns_number_total 2309
_reflns_threshold_expression 'I > 2\s(I)'
_cod_data_source_file d5ob02012c2.cif
_cod_data_source_block anna_samr1_3
_cod_depositor_comments 'Adding full bibliography for 7160964.cif.'
_cod_database_code 7160964
_shelx_shelxl_version_number 2018/3
_chemical_oxdiff_formula 'C11 H10 N O'
_shelx_space_group_comment
;
The symmetry employed for this shelxl refinement is uniquely defined
by the following loop, which should always be used as a source of
symmetry information in preference to the above space-group names.
They are only intended as comments.
;
_shelx_estimated_absorpt_t_max 0.914
_shelx_estimated_absorpt_t_min 0.805
_olex2_refinement_description
;
1. Fixed Uiso
 At 1.2 times of:
  All C(H) groups, All C(H,H) groups
 At 1.5 times of:
  All C(H,H,H) groups, All C(H,H,H,H,H,H) groups
2. Others
 Sof(H5BD)=Sof(H5BE)=Sof(H5BF)=Sof(C14)=Sof(C15)=Sof(H15A)=Sof(H15B)=Sof(H15C)=
 Sof(C16)=Sof(H16A)=Sof(H16B)=Sof(H16C)=Sof(C17)=Sof(H17)=Sof(C18)=Sof(H18A)=
 Sof(H18B)=Sof(C20)=Sof(H20A)=Sof(H20B)=Sof(C13)=Sof(C19)=Sof(H19A)=Sof(H19B)=1-
 FVAR(1)
 Sof(C9)=Sof(H9A)=Sof(H9B)=Sof(C4)=Sof(C7)=Sof(H7A)=Sof(H7B)=Sof(C12)=
 Sof(H12A)=Sof(H12B)=Sof(H12C)=Sof(C8)=Sof(H8)=Sof(C11)=Sof(H11A)=Sof(H11B)=
 Sof(H11C)=Sof(C10)=Sof(C6)=Sof(H6A)=Sof(H6B)=Sof(H5AA)=Sof(H5AB)=Sof(H5AC)=
 FVAR(1)
3.a Ternary CH refined with riding coordinates:
 C8(H8), C17(H17)
3.b Secondary CH2 refined with riding coordinates:
 C9(H9A,H9B), C7(H7A,H7B), C6(H6A,H6B), C18(H18A,H18B), C20(H20A,H20B),
 C19(H19A,H19B)
3.c Aromatic/amide H refined with riding coordinates:
 C2(H2)
3.d Idealised Me refined as rotating group:
 C12(H12A,H12B,H12C), C11(H11A,H11B,H11C), C5(H5AA,H5AB,H5AC), C5(H5BD,H5BE,
 H5BF), C15(H15A,H15B,H15C), C16(H16A,H16B,H16C)
;
_olex2_exptl_crystal_mounting_method 'mounted by acrylic glue on the glass stick'
_olex2_submission_special_instructions 'No special instructions were received'
_oxdiff_exptl_absorpt_empirical_details
;
Empirical correction (ABSPACK) includes:
- Absorption correction using spherical harmonics
- Frame scaling
- Detector area scaling
;
_oxdiff_exptl_absorpt_empirical_full_max 1.744
_oxdiff_exptl_absorpt_empirical_full_min 0.650

loop_
_space_group_symop_operation_xyz
'x, y, z'
'-x, y, -z+1/2'
'x+1/2, y+1/2, z'
'-x+1/2, y+1/2, -z+1/2'
'-x, -y, -z'
'x, -y, z-1/2'
'-x+1/2, -y+1/2, -z'
'x+1/2, -y+1/2, z-1/2'

loop_
_atom_site_label
_atom_site_type_symbol
_atom_site_fract_x
_atom_site_fract_y
_atom_site_fract_z
_atom_site_U_iso_or_equiv
_atom_site_adp_type
_atom_site_occupancy
_atom_site_site_symmetry_order
_atom_site_calc_flag
_atom_site_refinement_flags_posn
_atom_site_refinement_flags_adp
_atom_site_refinement_flags_occupancy
_atom_site_disorder_assembly
_atom_site_disorder_group
O2 O 0.45911(4) 0.83425(12) 0.44240(6) 0.0343(2) Uani 1 1 d . . . . .
O1 O 0.47520(4) 1.11085(12) 0.38050(7) 0.0358(3) Uani 1 1 d . . . . .
C1 C 0.45370(5) 0.94243(16) 0.37209(8) 0.0294(3) Uani 1 1 d . . . . .
C2 C 0.42395(6) 0.90172(17) 0.27021(8) 0.0311(3) Uani 1 1 d . . . . .
H2 H 0.422094 0.993276 0.221963 0.037 Uiso 1 1 calc R U . . .
C9 C 0.39636(15) 0.5668(5) 0.3048(3) 0.0307(6) Uani 0.767(4) 1 d . . P A 1
H9A H 0.372877 0.585675 0.358637 0.037 Uiso 0.767(4) 1 calc R U P A 1
H9B H 0.435788 0.525910 0.333306 0.037 Uiso 0.767(4) 1 calc R U P A 1
C4 C 0.37535(12) 0.6857(4) 0.1354(2) 0.0298(5) Uani 0.767(4) 1 d . . P A 1
C7 C 0.41384(11) 0.3749(3) 0.16252(19) 0.0333(5) Uani 0.767(4) 1 d . . P A 1
H7A H 0.400443 0.273903 0.118331 0.040 Uiso 0.767(4) 1 calc R U P A 1
H7B H 0.450703 0.341251 0.204248 0.040 Uiso 0.767(4) 1 calc R U P A 1
C12 C 0.27593(14) 0.6481(4) 0.2041(3) 0.0442(8) Uani 0.767(4) 1 d . . P A 1
H12A H 0.293918 0.714602 0.262168 0.066 Uiso 0.767(4) 1 calc R U P A 1
H12B H 0.249236 0.558317 0.224018 0.066 Uiso 0.767(4) 1 calc R U P A 1
H12C H 0.254281 0.730745 0.156836 0.066 Uiso 0.767(4) 1 calc R U P A 1
C8 C 0.36626(9) 0.4300(2) 0.22699(12) 0.0303(4) Uani 0.767(4) 1 d . . P A 1
H8 H 0.346619 0.327590 0.255517 0.036 Uiso 0.767(4) 1 calc R U P A 1
C11 C 0.29422(13) 0.4531(4) 0.0612(2) 0.0418(6) Uani 0.767(4) 1 d . . P A 1
H11A H 0.271790 0.538365 0.016579 0.063 Uiso 0.767(4) 1 calc R U P A 1
H11B H 0.268078 0.361210 0.080645 0.063 Uiso 0.767(4) 1 calc R U P A 1
H11C H 0.323975 0.396810 0.027587 0.063 Uiso 0.767(4) 1 calc R U P A 1
C10 C 0.32427(9) 0.5535(2) 0.15500(12) 0.0317(5) Uani 0.767(4) 1 d . . P A 1
C6 C 0.42150(8) 0.5501(3) 0.10189(13) 0.0333(5) Uani 0.767(4) 1 d . . P A 1
H6A H 0.413155 0.526845 0.030149 0.040 Uiso 0.767(4) 1 calc R U P A 1
H6B H 0.461552 0.597672 0.117873 0.040 Uiso 0.767(4) 1 calc R U P A 1
C5 C 0.36213(8) 0.8393(2) 0.06175(10) 0.0475(4) Uani 1 1 d . . . . .
H5AA H 0.346697 0.790927 -0.003208 0.071 Uiso 0.767(4) 1 calc R U P A 1
H5AB H 0.397965 0.906053 0.057321 0.071 Uiso 0.767(4) 1 calc R U P A 1
H5AC H 0.333272 0.919279 0.084021 0.071 Uiso 0.767(4) 1 calc R U P A 1
H5BD H 0.355769 0.962718 0.081508 0.071 Uiso 0.233(4) 1 calc R U P A 2
H5BE H 0.334464 0.809755 0.002980 0.071 Uiso 0.233(4) 1 calc R U P A 2
H5BF H 0.401967 0.826657 0.046980 0.071 Uiso 0.233(4) 1 calc R U P A 2
C3 C 0.39934(6) 0.74046(18) 0.24271(8) 0.0342(3) Uani 1 1 d . . . . .
C14 C 0.3581(3) 0.5068(8) 0.1441(4) 0.0315(14) Uani 0.233(4) 1 d . . P A 2
C15 C 0.3174(5) 0.4139(15) 0.0559(7) 0.046(2) Uani 0.233(4) 1 d . . P A 2
H15A H 0.327037 0.458660 -0.006866 0.069 Uiso 0.233(4) 1 calc R U P A 2
H15B H 0.276605 0.441145 0.060597 0.069 Uiso 0.233(4) 1 calc R U P A 2
H15C H 0.323325 0.284312 0.059424 0.069 Uiso 0.233(4) 1 calc R U P A 2
C16 C 0.4213(4) 0.4428(14) 0.1406(7) 0.040(2) Uani 0.233(4) 1 d . . P A 2
H16A H 0.427488 0.327359 0.174160 0.060 Uiso 0.233(4) 1 calc R U P A 2
H16B H 0.448742 0.530638 0.173638 0.060 Uiso 0.233(4) 1 calc R U P A 2
H16C H 0.427500 0.429967 0.071813 0.060 Uiso 0.233(4) 1 calc R U P A 2
C17 C 0.3350(3) 0.4857(8) 0.2456(4) 0.0352(15) Uani 0.233(4) 1 d . . P A 2
H17 H 0.332443 0.359043 0.267709 0.042 Uiso 0.233(4) 1 calc R U P A 2
C18 C 0.2768(6) 0.5854(16) 0.2319(9) 0.047(2) Uani 0.233(4) 1 d . . P A 2
H18A H 0.267483 0.630990 0.295537 0.056 Uiso 0.233(4) 1 calc R U P A 2
H18B H 0.244656 0.507533 0.201368 0.056 Uiso 0.233(4) 1 calc R U P A 2
C20 C 0.2881(3) 0.7464(10) 0.1596(5) 0.0413(16) Uani 0.233(4) 1 d . . P A 2
H20A H 0.261318 0.739305 0.096519 0.050 Uiso 0.233(4) 1 calc R U P A 2
H20B H 0.283161 0.863761 0.190669 0.050 Uiso 0.233(4) 1 calc R U P A 2
C13 C 0.3533(4) 0.7164(14) 0.1432(7) 0.0351(19) Uani 0.233(4) 1 d . . P A 2
C19 C 0.3799(5) 0.6041(16) 0.3161(8) 0.030(2) Uani 0.233(4) 1 d . . P A 2
H19A H 0.360919 0.663927 0.367404 0.036 Uiso 0.233(4) 1 calc R U P A 2
H19B H 0.413119 0.531949 0.348110 0.036 Uiso 0.233(4) 1 calc R U P A 2
H1 H 0.4954(11) 1.122(3) 0.4408(19) 0.067(6) Uiso 1 1 d . . . . .

loop_
_atom_site_aniso_label
_atom_site_aniso_U_11
_atom_site_aniso_U_22
_atom_site_aniso_U_33
_atom_site_aniso_U_23
_atom_site_aniso_U_13
_atom_site_aniso_U_12
O2 0.0476(5) 0.0276(5) 0.0256(4) -0.0032(3) -0.0014(3) -0.0067(4)
O1 0.0497(5) 0.0274(5) 0.0282(4) -0.0033(3) -0.0018(4) -0.0098(4)
C1 0.0347(6) 0.0254(6) 0.0276(6) -0.0057(4) 0.0031(4) -0.0045(4)
C2 0.0392(6) 0.0280(6) 0.0248(5) -0.0011(4) 0.0004(4) -0.0053(5)
C9 0.0410(16) 0.0262(13) 0.0241(11) -0.0014(9) 0.0022(10) -0.0034(10)
C4 0.0366(14) 0.0264(11) 0.0240(8) -0.0004(7) -0.0037(10) -0.0056(10)
C7 0.0394(11) 0.0242(12) 0.0348(11) -0.0049(9) 0.0003(8) 0.0000(9)
C12 0.0328(10) 0.0405(19) 0.059(2) -0.0070(14) 0.0068(13) -0.0009(13)
C8 0.0377(10) 0.0236(7) 0.0278(8) 0.0002(6) -0.0008(7) -0.0049(7)
C11 0.0440(15) 0.0374(13) 0.0396(11) -0.0053(9) -0.0083(11) -0.0087(10)
C10 0.0321(10) 0.0285(8) 0.0326(8) -0.0017(6) -0.0014(7) -0.0036(7)
C6 0.0395(9) 0.0317(11) 0.0288(8) -0.0072(8) 0.0053(6) -0.0059(7)
C5 0.0653(9) 0.0401(8) 0.0310(6) 0.0074(5) -0.0133(6) -0.0143(7)
C3 0.0447(7) 0.0318(6) 0.0243(6) 0.0004(5) -0.0012(5) -0.0101(5)
C14 0.032(3) 0.027(3) 0.032(3) -0.005(2) -0.005(2) -0.005(2)
C15 0.051(5) 0.044(5) 0.040(4) -0.015(3) -0.002(4) -0.010(4)
C16 0.042(4) 0.032(6) 0.046(5) -0.009(5) 0.007(3) 0.005(4)
C17 0.039(3) 0.029(3) 0.036(3) 0.005(2) -0.002(2) -0.008(3)
C18 0.040(4) 0.050(6) 0.052(6) -0.004(4) 0.009(4) -0.013(5)
C20 0.037(3) 0.035(3) 0.049(3) -0.006(3) -0.004(2) 0.001(3)
C13 0.037(5) 0.034(4) 0.029(3) 0.003(3) -0.012(3) -0.007(4)
C19 0.040(5) 0.029(5) 0.021(3) -0.002(3) 0.004(3) -0.013(4)

loop_
_atom_type_symbol
_atom_type_description
_atom_type_scat_dispersion_real
_atom_type_scat_dispersion_imag
_atom_type_scat_source
C C 0.0181 0.0091 'International Tables Vol C Tables 4.2.6.8 and 6.1.1.4'
H H 0.0000 0.0000 'International Tables Vol C Tables 4.2.6.8 and 6.1.1.4'
O O 0.0492 0.0322 'International Tables Vol C Tables 4.2.6.8 and 6.1.1.4'

loop_
_exptl_crystal_face_index_h
_exptl_crystal_face_index_k
_exptl_crystal_face_index_l
_exptl_crystal_face_perp_dist
3 -1 -8 0.1636
13 -2 0 0.1006
-2 1 8 0.1492
-13 2 1 0.0955
4 -1 -8 0.1598
-15 0 1 0.0519
15 0 0 0.0876
5 -5 0 0.1383
-5 4 2 0.1525
10 3 -1 0.1140
-10 -2 5 0.1623
-4 -5 0 0.1352
-14 -1 0 0.0665
3 4 2 0.1522
6 3 -6 0.1702

loop_
_geom_angle_atom_site_label_1
_geom_angle_atom_site_label_2
_geom_angle_atom_site_label_3
_geom_angle
_geom_angle_site_symmetry_1
_geom_angle_site_symmetry_3
_geom_angle_publ_flag
C1 O1 H1 107.6(14) . . ?
O2 C1 O1 122.85(10) . . ?
O2 C1 C2 124.63(11) . . ?
O1 C1 C2 112.52(10) . . ?
C1 C2 H2 118.1 . . ?
C3 C2 C1 123.74(11) . . ?
C3 C2 H2 118.1 . . ?
H9A C9 H9B 109.1 . . ?
C8 C9 H9A 111.2 . . ?
C8 C9 H9B 111.2 . . ?
C3 C9 H9A 111.2 . . ?
C3 C9 H9B 111.2 . . ?
C3 C9 C8 102.9(2) . . ?
C6 C4 C10 101.6(2) . . ?
C5 C4 C10 119.6(2) . . ?
C5 C4 C6 111.52(19) . . ?
C5 C4 C3 115.91(19) . . ?
C3 C4 C10 100.18(17) . . ?
C3 C4 C6 106.20(19) . . ?
H7A C7 H7B 109.1 . . ?
C8 C7 H7A 111.2 . . ?
C8 C7 H7B 111.2 . . ?
C8 C7 C6 102.78(17) . . ?
C6 C7 H7A 111.2 . . ?
C6 C7 H7B 111.2 . . ?
H12A C12 H12B 109.5 . . ?
H12A C12 H12C 109.5 . . ?
H12B C12 H12C 109.5 . . ?
C10 C12 H12A 109.5 . . ?
C10 C12 H12B 109.5 . . ?
C10 C12 H12C 109.5 . . ?
C9 C8 H8 114.7 . . ?
C9 C8 C10 102.46(17) . . ?
C7 C8 C9 105.95(18) . . ?
C7 C8 H8 114.7 . . ?
C7 C8 C10 102.88(16) . . ?
C10 C8 H8 114.7 . . ?
H11A C11 H11B 109.5 . . ?
H11A C11 H11C 109.5 . . ?
H11B C11 H11C 109.5 . . ?
C10 C11 H11A 109.5 . . ?
C10 C11 H11B 109.5 . . ?
C10 C11 H11C 109.5 . . ?
C12 C10 C4 112.95(19) . . ?
C12 C10 C8 114.39(19) . . ?
C12 C10 C11 108.1(2) . . ?
C8 C10 C4 93.56(18) . . ?
C11 C10 C4 114.36(18) . . ?
C11 C10 C8 113.14(17) . . ?
C4 C6 H6A 110.9 . . ?
C4 C6 H6B 110.9 . . ?
C7 C6 C4 104.23(19) . . ?
C7 C6 H6A 110.9 . . ?
C7 C6 H6B 110.9 . . ?
H6A C6 H6B 108.9 . . ?
C4 C5 H5AA 109.5 . . ?
C4 C5 H5AB 109.5 . . ?
C4 C5 H5AC 109.5 . . ?
H5AA C5 H5AB 109.5 . . ?
H5AA C5 H5AC 109.5 . . ?
H5AB C5 H5AC 109.5 . . ?
H5BD C5 H5BE 109.5 . . ?
H5BD C5 H5BF 109.5 . . ?
H5BE C5 H5BF 109.5 . . ?
C13 C5 H5BD 109.5 . . ?
C13 C5 H5BE 109.5 . . ?
C13 C5 H5BF 109.5 . . ?
C2 C3 C9 129.48(17) . . ?
C2 C3 C4 125.02(15) . . ?
C2 C3 C13 122.0(4) . . ?
C2 C3 C19 123.7(4) . . ?
C4 C3 C9 105.02(19) . . ?
C19 C3 C13 104.9(6) . . ?
C16 C14 C15 107.6(6) . . ?
C16 C14 C17 116.3(6) . . ?
C16 C14 C13 112.0(7) . . ?
C17 C14 C15 113.0(6) . . ?
C17 C14 C13 94.3(6) . . ?
C13 C14 C15 113.5(6) . . ?
C14 C15 H15A 109.5 . . ?
C14 C15 H15B 109.5 . . ?
C14 C15 H15C 109.5 . . ?
H15A C15 H15B 109.5 . . ?
H15A C15 H15C 109.5 . . ?
H15B C15 H15C 109.5 . . ?
C14 C16 H16A 109.5 . . ?
C14 C16 H16B 109.5 . . ?
C14 C16 H16C 109.5 . . ?
H16A C16 H16B 109.5 . . ?
H16A C16 H16C 109.5 . . ?
H16B C16 H16C 109.5 . . ?
C14 C17 H17 114.1 . . ?
C14 C17 C19 101.9(5) . . ?
C18 C17 C14 104.6(6) . . ?
C18 C17 H17 114.1 . . ?
C18 C17 C19 107.0(7) . . ?
C19 C17 H17 114.1 . . ?
C17 C18 H18A 111.2 . . ?
C17 C18 H18B 111.2 . . ?
C17 C18 C20 102.7(8) . . ?
H18A C18 H18B 109.1 . . ?
C20 C18 H18A 111.2 . . ?
C20 C18 H18B 111.2 . . ?
C18 C20 H20A 111.1 . . ?
C18 C20 H20B 111.1 . . ?
H20A C20 H20B 109.1 . . ?
C13 C20 C18 103.2(7) . . ?
C13 C20 H20A 111.1 . . ?
C13 C20 H20B 111.1 . . ?
C5 C13 C3 114.8(6) . . ?
C5 C13 C14 127.4(8) . . ?
C5 C13 C20 105.0(6) . . ?
C14 C13 C3 93.9(5) . . ?
C14 C13 C20 102.0(7) . . ?
C20 C13 C3 113.2(7) . . ?
C3 C19 C17 101.5(7) . . ?
C3 C19 H19A 111.5 . . ?
C3 C19 H19B 111.5 . . ?
C17 C19 H19A 111.5 . . ?
C17 C19 H19B 111.5 . . ?
H19A C19 H19B 109.3 . . ?

loop_
_geom_bond_atom_site_label_1
_geom_bond_atom_site_label_2
_geom_bond_distance
_geom_bond_site_symmetry_2
_geom_bond_publ_flag
O2 C1 1.2260(15) . ?
O1 C1 1.3273(14) . ?
O1 H1 0.88(3) . ?
C1 C2 1.4666(15) . ?
C2 H2 0.9300 . ?
C2 C3 1.3373(17) . ?
C9 H9A 0.9700 . ?
C9 H9B 0.9700 . ?
C9 C8 1.536(4) . ?
C9 C3 1.529(4) . ?
C4 C10 1.565(3) . ?
C4 C6 1.559(3) . ?
C4 C5 1.501(3) . ?
C4 C3 1.519(3) . ?
C7 H7A 0.9700 . ?
C7 H7B 0.9700 . ?
C7 C8 1.536(3) . ?
C7 C6 1.545(3) . ?
C12 H12A 0.9600 . ?
C12 H12B 0.9600 . ?
C12 H12C 0.9600 . ?
C12 C10 1.528(4) . ?
C8 H8 0.9800 . ?
C8 C10 1.549(3) . ?
C11 H11A 0.9600 . ?
C11 H11B 0.9600 . ?
C11 H11C 0.9600 . ?
C11 C10 1.532(3) . ?
C6 H6A 0.9700 . ?
C6 H6B 0.9700 . ?
C5 H5AA 0.9600 . ?
C5 H5AB 0.9600 . ?
C5 H5AC 0.9600 . ?
C5 H5BD 0.9600 . ?
C5 H5BE 0.9600 . ?
C5 H5BF 0.9600 . ?
C5 C13 1.454(10) . ?
C3 C13 1.583(9) . ?
C3 C19 1.515(11) . ?
C14 C15 1.551(10) . ?
C14 C16 1.519(11) . ?
C14 C17 1.538(9) . ?
C14 C13 1.541(12) . ?
C15 H15A 0.9600 . ?
C15 H15B 0.9600 . ?
C15 H15C 0.9600 . ?
C16 H16A 0.9600 . ?
C16 H16B 0.9600 . ?
C16 H16C 0.9600 . ?
C17 H17 0.9800 . ?
C17 C18 1.501(15) . ?
C17 C19 1.553(13) . ?
C18 H18A 0.9700 . ?
C18 H18B 0.9700 . ?
C18 C20 1.574(11) . ?
C20 H20A 0.9700 . ?
C20 H20B 0.9700 . ?
C20 C13 1.548(12) . ?
C19 H19A 0.9700 . ?
C19 H19B 0.9700 . ?

loop_
_geom_torsion_atom_site_label_1
_geom_torsion_atom_site_label_2
_geom_torsion_atom_site_label_3
_geom_torsion_atom_site_label_4
_geom_torsion
_geom_torsion_site_symmetry_1
_geom_torsion_site_symmetry_2
_geom_torsion_site_symmetry_3
_geom_torsion_site_symmetry_4
_geom_torsion_publ_flag
O2 C1 C2 C3 -0.1(2) . . . . ?
O1 C1 C2 C3 179.19(12) . . . . ?
C1 C2 C3 C9 -0.8(3) . . . . ?
C1 C2 C3 C4 -171.67(16) . . . . ?
C1 C2 C3 C13 163.1(5) . . . . ?
C1 C2 C3 C19 21.9(5) . . . . ?
C2 C3 C13 C5 30.8(9) . . . . ?
C2 C3 C13 C14 165.3(4) . . . . ?
C2 C3 C13 C20 -89.8(7) . . . . ?
C2 C3 C19 C17 159.4(4) . . . . ?
C9 C8 C10 C4 54.1(2) . . . . ?
C9 C8 C10 C12 -63.1(2) . . . . ?
C9 C8 C10 C11 172.5(2) . . . . ?
C7 C8 C10 C4 -55.76(17) . . . . ?
C7 C8 C10 C12 -172.97(18) . . . . ?
C7 C8 C10 C11 62.7(2) . . . . ?
C8 C9 C3 C2 -176.22(16) . . . . ?
C8 C9 C3 C4 -4.0(2) . . . . ?
C8 C7 C6 C4 -2.1(2) . . . . ?
C10 C4 C6 C7 -32.9(2) . . . . ?
C10 C4 C3 C2 -149.04(16) . . . . ?
C10 C4 C3 C9 38.3(2) . . . . ?
C6 C4 C10 C12 171.65(19) . . . . ?
C6 C4 C10 C8 53.25(17) . . . . ?
C6 C4 C10 C11 -64.2(2) . . . . ?
C6 C4 C3 C2 105.6(2) . . . . ?
C6 C4 C3 C9 -67.1(2) . . . . ?
C6 C7 C8 C9 -70.1(2) . . . . ?
C6 C7 C8 C10 37.07(18) . . . . ?
C5 C4 C10 C12 -65.2(3) . . . . ?
C5 C4 C10 C8 176.44(19) . . . . ?
C5 C4 C10 C11 59.0(3) . . . . ?
C5 C4 C6 C7 -161.44(18) . . . . ?
C5 C4 C3 C2 -18.9(3) . . . . ?
C5 C4 C3 C9 168.42(19) . . . . ?
C3 C9 C8 C7 75.1(2) . . . . ?
C3 C9 C8 C10 -32.4(2) . . . . ?
C3 C4 C10 C12 62.6(2) . . . . ?
C3 C4 C10 C8 -55.8(2) . . . . ?
C3 C4 C10 C11 -173.21(18) . . . . ?
C3 C4 C6 C7 71.4(2) . . . . ?
C14 C17 C18 C20 -33.7(8) . . . . ?
C14 C17 C19 C3 27.0(7) . . . . ?
C15 C14 C17 C18 -63.6(8) . . . . ?
C15 C14 C17 C19 -174.9(7) . . . . ?
C15 C14 C13 C5 -55.5(11) . . . . ?
C15 C14 C13 C3 178.9(6) . . . . ?
C15 C14 C13 C20 64.2(8) . . . . ?
C16 C14 C17 C18 171.2(7) . . . . ?
C16 C14 C17 C19 59.9(8) . . . . ?
C16 C14 C13 C5 66.5(9) . . . . ?
C16 C14 C13 C3 -59.0(7) . . . . ?
C16 C14 C13 C20 -173.7(6) . . . . ?
C17 C14 C13 C5 -172.9(7) . . . . ?
C17 C14 C13 C3 61.6(6) . . . . ?
C17 C14 C13 C20 -53.1(6) . . . . ?
C17 C18 C20 C13 -0.9(9) . . . . ?
C18 C17 C19 C3 -82.4(7) . . . . ?
C18 C20 C13 C5 169.1(7) . . . . ?
C18 C20 C13 C3 -64.9(8) . . . . ?
C18 C20 C13 C14 34.7(8) . . . . ?
C13 C3 C19 C17 12.7(8) . . . . ?
C13 C14 C17 C18 54.1(7) . . . . ?
C13 C14 C17 C19 -57.2(7) . . . . ?
C19 C3 C13 C5 178.1(6) . . . . ?
C19 C3 C13 C14 -47.3(8) . . . . ?
C19 C3 C13 C20 57.6(8) . . . . ?
C19 C17 C18 C20 73.9(9) . . . . ?

loop_
_exptl_oxdiff_crystal_face_indexfrac_h
_exptl_oxdiff_crystal_face_indexfrac_k
_exptl_oxdiff_crystal_face_indexfrac_l
_exptl_oxdiff_crystal_face_x
_exptl_oxdiff_crystal_face_y
_exptl_oxdiff_crystal_face_z
2.8753 -1.2181 -8.4127 -0.0108 -0.0358 0.9993
13.2301 -1.9912 0.1241 0.2283 0.9568 0.1799
-1.9833 1.0898 8.4847 0.0266 0.1022 -0.9944
-13.2578 2.0847 0.8363 -0.2219 -0.9311 -0.2896
3.9229 -1.2620 -8.3303 0.0252 0.0292 0.9993
-14.7075 0.1132 0.5428 -0.6009 -0.7841 -0.1555
14.5682 -0.0093 0.1453 0.6065 0.7917 0.0741
4.5898 -4.5211 -0.0056 -0.5434 0.7902 0.2835
-4.9968 4.3694 2.2282 0.4840 -0.7048 -0.5187
10.1454 3.4572 -1.2905 0.9968 0.0794 0.0075
-10.3787 -2.2575 5.4748 -0.8448 -0.0685 -0.5306
-3.9230 -4.5713 -0.4875 -0.9037 0.3184 0.2864
-13.9849 -1.4499 0.3088 -0.8230 -0.5667 -0.0376
2.7439 4.4487 2.4036 0.8191 -0.2904 -0.4947
6.1029 3.2251 -5.7827 0.8259 -0.2904 0.4833
